data_2005188
loop_
_publ_author_name
'Kubo, K.'
'Mori, A.'
'Kato, N.'
'Takeshita, H.'

_publ_section_title
;
 Preferential Coordination of Mercury(II) to Oxygen over Sulfur Atoms
 in a Tropone-Attached Dithiocrown Ether
;
_journal_issue 7
_journal_name_full 'Acta Crystallographica Section C'
_journal_page_first 1656
_journal_page_last 1658
_journal_paper_doi 10.1107/S0108270196002077
_journal_volume 52
_journal_year 1996
_chemical_formula_iupac 'C17 H24 O5 S2, [Hg Cl2]'
_chemical_formula_moiety 'C17 H24 O5 S2, Hg Cl2'
_chemical_formula_sum 'C17 H24 Cl2 Hg O5 S2'
_chemical_formula_weight 644.00
_chemical_melting_point 481
_chemical_name_systematic
;
 5,8,11,14-tetraoxa-2,17-dithiabicyclo[16.4.1]tricosa-
1(22),18,20-trien-23-one HgCl~2~ complex
;
_space_group_IT_number 14
_symmetry_cell_setting monoclinic
_symmetry_space_group_name_Hall '-P 2ybc'
_symmetry_space_group_name_H-M 'P 1 21/c 1'
_cell_angle_alpha 90.00
_cell_angle_beta 95.84(2)
_cell_angle_gamma 90.00
_cell_formula_units_Z 4
_cell_length_a 18.749(4)
_cell_length_b 8.025(2)
_cell_length_c 15.115(3)
_cell_measurement_reflns_used 25
_cell_measurement_temperature 296
_cell_measurement_theta_max 42
_cell_measurement_theta_min 22
_cell_volume 2262.4(9)
_computing_cell_refinement 'CAD-4 Software'
_computing_data_collection 'CAD-4 Software (Enraf-Nonius, 1989)'
_computing_data_reduction 'MolEN (Fair, 1990)'
_computing_molecular_graphics 'Xtal_GX (Hall & du Boulay, 1995)'
_computing_publication_material SHELXL-93
_computing_structure_refinement 'SHELXL-93 (Sheldrick, 1993)'
_computing_structure_solution 'SIR92 (Altomare et al., 1994)'
_diffrn_ambient_temperature 296
_diffrn_measurement_device 'Enraf-Nonius FR590'
_diffrn_measurement_method \w--2\q
_diffrn_radiation_monochromator graphite
_diffrn_radiation_source 'fine-focus sealed tube'
_diffrn_radiation_type CuK\a
_diffrn_radiation_wavelength 1.54184
_diffrn_reflns_av_R_equivalents 0.1053
_diffrn_reflns_av_sigmaI/netI 0.1059
_diffrn_reflns_limit_h_max 22
_diffrn_reflns_limit_h_min -22
_diffrn_reflns_limit_k_max 9
_diffrn_reflns_limit_k_min 0
_diffrn_reflns_limit_l_max 18
_diffrn_reflns_limit_l_min -18
_diffrn_reflns_number 8566
_diffrn_reflns_theta_max 70.05
_diffrn_reflns_theta_min 4.74
_diffrn_standards_decay_% 4.3
_diffrn_standards_interval_time 120
_diffrn_standards_number 3
_exptl_absorpt_coefficient_mu 16.316
_exptl_absorpt_correction_T_max 0.129
_exptl_absorpt_correction_T_min 0.039
_exptl_absorpt_correction_type sphere
_exptl_crystal_colour yellow
_exptl_crystal_density_diffrn 1.891
_exptl_crystal_density_meas ?
_exptl_crystal_description sphere
_exptl_crystal_F_000 1248
_exptl_crystal_size_rad 0.16
_refine_diff_density_max 2.441
_refine_diff_density_min -2.519
_refine_ls_extinction_method none
_refine_ls_goodness_of_fit_all 1.136
_refine_ls_goodness_of_fit_obs 1.119
_refine_ls_hydrogen_treatment noref
_refine_ls_matrix_type full
_refine_ls_number_parameters 244
_refine_ls_number_reflns 4289
_refine_ls_number_restraints 0
_refine_ls_restrained_S_all 1.137
_refine_ls_restrained_S_obs 1.119
_refine_ls_R_factor_all 0.0777
_refine_ls_R_factor_obs 0.0635
_refine_ls_shift/esd_max 0.001
_refine_ls_shift/esd_mean 0.000
_refine_ls_structure_factor_coef Fsqd
_refine_ls_weighting_details 'w = 1/[\s^2^(Fo^2^)+(0.0768P)^2^+3.0658P] where P=(Fo^2^+2Fc^2^)/3'
_refine_ls_weighting_scheme calc
_refine_ls_wR_factor_all 0.1909
_refine_ls_wR_factor_obs 0.1600
_reflns_number_observed 3162
_reflns_number_total 4290
_reflns_observed_criterion >2\s(I)
_cod_data_source_file ta1067.cif
_cod_data_source_block 1
_cod_depositor_comments
;
The following automatic conversions were performed:

'_exptl_absorpt_correction_type' value 'Sphere' changed to 'sphere'
according to /home/saulius/struct/CIF-dictionaries/cif_core.dic
dictionary named 'cif_core.dic' version 2.4.1 from 2010-06-29.

Automatic conversion script
Id: cif_fix_values 1715 2011-07-08 13:25:40Z adriana 

The following automatic conversions were performed:

'_exptl_crystal_density_meas' value 'not measured' was changed to '?'
- the value is perceived as not measured.

Automatic conversion script
Id: cif_fix_values 3008 2015-01-20 13:52:24Z robertas 

The following automatic conversions were performed:

'_refine_ls_weighting_scheme' value 'calc w =
1/[\s^2^(Fo^2^)+(0.0768P)^2^+3.0658P] where P=(Fo^2^+2Fc^2^)/3' was
changed to 'calc'. New tag '_refine_ls_weighting_details' was
created. The value of the new tag was set to 'w =
1/[\s^2^(Fo^2^)+(0.0768P)^2^+3.0658P] where P=(Fo^2^+2Fc^2^)/3'.

Automatic conversion script
Id: cif_fix_values 3143 2015-03-26 13:38:13Z robertas 
;
_cod_original_sg_symbol_Hall ' -P 2ybc'
_cod_original_sg_symbol_H-M 'P 21/c'
_cod_database_code 2005188

loop_
_symmetry_equiv_pos_as_xyz
'x, y, z'
'-x, y+1/2, -z+1/2'
'-x, -y, -z'
'x, -y-1/2, z-1/2'

loop_
_atom_site_aniso_label
_atom_site_aniso_U_11
_atom_site_aniso_U_22
_atom_site_aniso_U_33
_atom_site_aniso_U_12
_atom_site_aniso_U_13
_atom_site_aniso_U_23
Hg 0.0471(3) 0.0816(3) 0.0639(3) -0.00407(12) 0.0094(2) -0.00118(13)
S1 0.0606(13) 0.134(2) 0.0716(13) 0.0046(15) 0.0120(11) -0.0160(15)
S2 0.083(2) 0.104(2) 0.176(4) -0.031(2) 0.004(2) -0.018(2)
O1 0.081(5) 0.116(6) 0.127(6) 0.011(4) 0.021(4) -0.031(5)
O2 0.068(4) 0.087(4) 0.087(4) -0.015(3) 0.007(3) 0.019(3)
O3 0.058(3) 0.093(4) 0.084(4) -0.013(3) 0.005(3) -0.009(3)
O4 0.048(3) 0.103(4) 0.080(4) -0.015(3) 0.004(3) 0.000(3)
O5 0.087(4) 0.120(5) 0.068(3) -0.020(4) 0.015(3) 0.008(3)
Cl1 0.0622(12) 0.112(2) 0.0858(14) 0.0071(11) 0.0139(10) -0.0193(12)
Cl2 0.0707(13) 0.110(2) 0.0826(13) 0.0127(12) 0.0254(11) 0.0044(12)
C1 0.056(5) 0.120(9) 0.096(7) -0.001(5) -0.009(5) -0.031(6)
C2 0.060(5) 0.098(6) 0.084(5) -0.005(5) -0.006(4) -0.029(5)
C3 0.069(6) 0.113(8) 0.095(7) -0.013(6) 0.002(5) -0.019(6)
C4 0.046(5) 0.164(11) 0.086(7) 0.024(7) -0.008(5) -0.017(8)
C5 0.061(5) 0.143(11) 0.085(6) 0.032(6) 0.001(5) 0.011(7)
C6 0.055(5) 0.127(9) 0.079(5) 0.017(5) -0.003(4) 0.009(6)
C7 0.042(5) 0.137(11) 0.064(5) 0.006(4) -0.004(4) -0.014(4)
C8 0.091(7) 0.119(9) 0.082(6) 0.022(7) 0.009(6) 0.025(6)
C9 0.082(7) 0.137(10) 0.097(7) 0.005(7) 0.010(6) 0.040(7)
C10 0.069(6) 0.089(6) 0.121(8) -0.017(5) 0.007(5) 0.033(6)
C11 0.075(6) 0.070(5) 0.140(9) -0.031(5) -0.013(6) 0.009(6)
C12 0.071(6) 0.104(7) 0.093(6) -0.009(5) -0.002(5) -0.019(6)
C13 0.043(4) 0.125(7) 0.072(5) -0.003(5) 0.002(4) 0.001(6)
C14 0.088(7) 0.110(7) 0.059(4) -0.004(6) -0.003(4) 0.014(5)
C15 0.086(6) 0.129(8) 0.059(4) -0.032(6) 0.006(4) 0.010(5)
C16 0.086(7) 0.121(9) 0.090(7) -0.037(6) 0.024(6) 0.019(6)
C17 0.092(8) 0.083(7) 0.138(10) 0.002(6) -0.012(7) -0.010(7)

loop_
_atom_site_label
_atom_site_occupancy
_atom_site_fract_x
_atom_site_fract_y
_atom_site_fract_z
_atom_site_U_iso_or_equiv
_atom_site_thermal_displace_type
_atom_site_calc_flag
_atom_site_refinement_flags
_atom_site_type_symbol
Hg 1 .70531(2) -.00460(4) .54937(2) .0639(2) Uani d . Hg
S1 1 .81194(13) -.0606(5) .7307(2) .0884(7) Uani d . S
S2 1 .9093(2) .4460(5) .5677(3) .1217(12) Uani d . S
O1 1 .8473(4) .2597(11) .7086(6) .107(2) Uani d . O
O2 1 .6972(3) -0.3091(8) .6450(4) .081(2) Uani d . O
O3 1 .5920(3) -0.2216(8) .5059(4) .079(2) Uani d . O
O4 1 .6231(4) .0363(9) .3840(5) .077(2) Uani d . O
O5 1 .7229(4) .2895(10) .4470(4) .091(2) Uani d . O
Cl1 1 .62837(12) .1454(3) .6277(2) .0864(7) Uani d . Cl
Cl2 1 .78803(12) -0.1378(4) .4718(2) .0865(6) Uani d . Cl
C1 1 .8910(5) .1697(16) .6725(7) .092(3) Uani d . C
C2 1 .9354(5) .2503(13) .6089(6) .082(2) Uani d . C
C3 1 .9999(6) .1878(15) .5856(7) .092(3) Uani d . C
H3 1 1.0222(6) .2559(15) .5470(7) .111 Uiso calc R H
C4 1 1.0364(6) .046(2) .6085(8) .100(4) Uani d . C
H4 1 1.0830(6) .042(2) .5925(8) .120 Uiso calc R H
C5 1 1.0144(5) -.0916(18) .6521(7) .097(3) Uani d . C
H5 1 1.0474(5) -0.1779(18) .6618(7) .116 Uiso calc R H
C6 1 .9476(5) -0.1151(16) .6832(6) .088(3) Uani d . C
H6 1 .9388(5) -0.2228(16) .7021(6) .105 Uiso calc R H
C7 1 .8939(6) -.0056(13) .6900(7) .081(3) Uani d . C
C8 1 .8113(6) -0.2839(15) .7256(7) .098(3) Uani d . C
H8A 1 .8304(6) -0.3205(15) .6716(7) .117 Uiso calc R H
H8B 1 .8414(6) -0.3288(15) .7760(7) .117 Uiso calc R H
C9 1 .7366(6) -0.3465(18) .7269(8) .105(4) Uani d . C
H9A 1 .7372(6) -0.4660(18) .7365(8) .126 Uiso calc R H
H9B 1 .7144(6) -0.2943(18) .7750(8) .126 Uiso calc R H
C10 1 .6277(5) -0.3714(14) .6365(8) .093(3) Uani d . C
H10A 1 .5966(5) -0.2980(14) .6662(8) .111 Uiso calc R H
H10B 1 .6269(5) -0.4805(14) .6640(8) .111 Uiso calc R H
C11 1 .6019(6) -0.3837(12) .5419(8) .097(3) Uani d . C
H11A 1 .6366(6) -0.4439(12) .5106(8) .116 Uiso calc R H
H11B 1 .5570(6) -0.4443(12) .5347(8) .116 Uiso calc R H
C12 1 .5679(6) -0.2174(14) .4122(7) .090(3) Uani d . C
H12A 1 .5238(6) -0.2809(14) .4011(7) .108 Uiso calc R H
H12B 1 .6037(6) -0.2683(14) .3789(7) .108 Uiso calc R H
C13 1 .5552(5) -.0425(15) .3820(7) .080(3) Uani d . C
H13A 1 .5311(5) -.0407(15) .3221(7) .096 Uiso calc R H
H13B 1 .5254(5) .0150(15) .4210(7) .096 Uiso calc R H
C14 1 .6174(6) .2058(14) .3589(6) .087(3) Uani d . C
H14A 1 .5913(6) .2668(14) .4007(6) .104 Uiso calc R H
H14B 1 .5914(6) .2156(14) .3003(6) .104 Uiso calc R H
C15 1 .6912(5) .2774(15) .3581(6) .092(3) Uani d . C
H15A 1 .7200(5) .2060(15) .3240(6) .110 Uiso calc R H
H15B 1 .6885(5) .3868(15) .3307(6) .110 Uiso calc R H
C16 1 .7980(6) .3275(16) .4541(7) .098(3) Uani d . C
H16A 1 .8092(6) .3946(16) .4040(7) .118 Uiso calc R H
H16B 1 .8260(6) .2258(16) .4552(7) .118 Uiso calc R H
C17 1 .8144(6) .4215(15) .5387(9) .106(3) Uani d . C
H17A 1 .7939(6) .3629(15) .5863(9) .127 Uiso calc R H
H17B 1 .7921(6) .5306(15) .5328(9) .127 Uiso calc R H

loop_
_atom_type_symbol
_atom_type_description
_atom_type_scat_dispersion_real
_atom_type_scat_dispersion_imag
_atom_type_scat_source
C C .0181 .0091 'International Tables Vol C Tables 4.2.6.8 and 6.1.1.4'
H H .0000 .0000 'International Tables Vol C Tables 4.2.6.8 and 6.1.1.4'
O O .0492 .0322 'International Tables Vol C Tables 4.2.6.8 and 6.1.1.4'
S S .3331 .5567 'International Tables Vol C Tables 4.2.6.8 and 6.1.1.4'
Cl Cl .3639 .7018 'International Tables Vol C Tables 4.2.6.8 and 6.1.1.4'
Hg Hg -4.2923 7.6849 'International Tables Vol C Tables 4.2.6.8 and 6.1.1.4'

loop_
_geom_angle_atom_site_label_1
_geom_angle_atom_site_label_2
_geom_angle_atom_site_label_3
_geom_angle
_geom_angle_publ_flag
Cl1 Hg Cl2 175.71(9) yes
C7 S1 C8 103.7(5) yes
C2 S2 C17 102.9(5) yes
C10 O2 C9 114.1(7) yes
C11 O3 C12 114.5(8) yes
C14 O4 C13 112.4(8) yes
C15 O5 C16 113.6(7) yes
O1 C1 C7 119.9(11) yes
O1 C1 C2 117.6(11) yes
C7 C1 C2 122.3(10) yes
C3 C2 C1 124.6(10) yes
C3 C2 S2 117.1(9) yes
C1 C2 S2 118.0(7) yes
C4 C3 C2 132.1(11) yes
C3 C4 C5 129.1(10) yes
C4 C5 C6 126.5(11) yes
C7 C6 C5 129.8(12) yes
C6 C7 C1 129.9(11) yes
C6 C7 S1 123.1(9) yes
C1 C7 S1 106.9(8) yes
C9 C8 S1 109.8(9) yes
O2 C9 C8 109.1(8) yes
O2 C10 C11 109.1(8) yes
O3 C11 C10 109.3(8) yes
O3 C12 C13 110.4(8) yes
O4 C13 C12 107.4(8) yes
O4 C14 C15 109.1(9) yes
O5 C15 C14 108.5(7) yes
O5 C16 C17 106.7(9) yes
C16 C17 S2 112.1(9) yes

loop_
_geom_bond_atom_site_label_1
_geom_bond_atom_site_label_2
_geom_bond_distance
_geom_bond_publ_flag
Hg Cl1 2.297(2) yes
Hg Cl2 2.301(2) yes
S1 C7 1.769(11) yes
S1 C8 1.794(13) yes
S2 C2 1.742(12) yes
S2 C17 1.800(12) yes
O1 C1 1.258(12) yes
O2 C10 1.389(11) yes
O2 C9 1.409(12) yes
O3 C11 1.415(11) yes
O3 C12 1.441(11) yes
O4 C14 1.414(12) yes
O4 C13 1.418(11) yes
O5 C15 1.416(11) yes
O5 C16 1.433(11) yes
C1 C7 1.431(15) yes
C1 C2 1.482(15) yes
C2 C3 1.387(13) yes
C3 C4 1.35(2) yes
C4 C5 1.37(2) yes
C5 C6 1.395(14) yes
C6 C7 1.348(14) yes
C8 C9 1.49(2) yes
C10 C11 1.465(15) yes
C12 C13 1.49(2) yes
C14 C15 1.499(13) yes
C16 C17 1.49(2) yes

loop_
_geom_contact_atom_site_label_1
_geom_contact_atom_site_label_2
_geom_contact_distance
_geom_contact_publ_flag
Hg S1 3.255(3) yes
Hg S2 5.250(4) yes
Hg O1 4.009(8) yes
Hg O2 2.851(6) yes
Hg O3 2.774(6) yes
Hg O4 2.819(7) yes
Hg O5 2.860(8) yes

loop_
_geom_torsion_atom_site_label_1
_geom_torsion_atom_site_label_2
_geom_torsion_atom_site_label_3
_geom_torsion_atom_site_label_4
_geom_torsion
_geom_torsion_publ_flag
O1 C1 C2 C3 158.3(10) ?
C7 C1 C2 C3 -24.9(14) ?
O1 C1 C2 S2 -15.7(12) ?
C7 C1 C2 S2 161.0(8) ?
C17 S2 C2 C3 139.8(8) ?
C17 S2 C2 C1 -45.7(9) ?
C1 C2 C3 C4 2.8(18) ?
S2 C2 C3 C4 177.0(10) ?
C2 C3 C4 C5 11.(2) ?
C3 C4 C5 C6 -0.(2) ?
C4 C5 C6 C7 -11.(2) ?
C5 C6 C7 C1 -4.(2) ?
C5 C6 C7 S1 179.4(9) ?
O1 C1 C7 C6 -157.1(11) ?
C2 C1 C7 C6 26.3(17) ?
O1 C1 C7 S1 19.7(12) ?
C2 C1 C7 S1 -157.0(7) ?
C8 S1 C7 C6 -16.1(11) ?
C8 S1 C7 C1 166.8(7) ?
C7 S1 C8 C9 -160.1(8) yes
C10 O2 C9 C8 176.1(10) yes
S1 C8 C9 O2 71.2(12) yes
C9 O2 C10 C11 -158.2(10) yes
C12 O3 C11 C10 178.9(8) yes
O2 C10 C11 O3 -69.1(11) yes
C11 O3 C12 C13 176.9(8) yes
C14 O4 C13 C12 -178.2(8) yes
O3 C12 C13 O4 70.0(11) yes
C13 O4 C14 C15 -177.0(8) yes
C16 O5 C15 C14 169.3(10) yes
O4 C14 C15 O5 -70.1(11) yes
C15 O5 C16 C17 150.6(10) yes
O5 C16 C17 S2 169.5(8) yes
C2 S2 C17 C16 -76.7(10) yes

loop_
_cod_related_entry_id
_cod_related_entry_database
_cod_related_entry_code
1 ChemSpider 21186818
